data_7708733
loop_
_publ_author_name
'P\"ocheim, Alexander'
'Albers, Lena'
'M\"uller, Thomas'
'Baumgartner, Judith'
'Marschner, Christoph'

_publ_section_title
;
 Silole Allylic Anions Instead of Silanides
;
_journal_name_full 'Dalton Transactions'
_journal_paper_doi 10.1039/D1DT02363B
_journal_year 2021
_chemical_formula_moiety 'C46 H92 K N O Si10'
_chemical_formula_sum 'C46 H92 K N O Si10'
_chemical_formula_weight 995.20
_space_group_crystal_system monoclinic
_space_group_IT_number 14
_space_group_name_Hall '-P 2yn'
_space_group_name_H-M_alt 'P 1 21/n 1'
_atom_sites_solution_hydrogens geom
_atom_sites_solution_primary dual
_audit_creation_date 2021-10-24
_audit_creation_method
;
Olex2 1.5
(compiled 2021.10.07 svn.r9718050b for OlexSys, GUI svn.r6410)
;
_audit_update_record
;
2021-10-25 deposited with the CCDC.	2021-11-05 downloaded from the CCDC.
;
_cell_angle_alpha 90
_cell_angle_beta 91.669(4)
_cell_angle_gamma 90
_cell_formula_units_Z 4
_cell_length_a 17.893(4)
_cell_length_b 13.437(3)
_cell_length_c 25.350(5)
_cell_measurement_reflns_used 958
_cell_measurement_temperature 100(2)
_cell_measurement_theta_max 26.37
_cell_measurement_theta_min 2.73
_cell_volume 6092(2)
_computing_cell_refinement 'SAINT v6.45A (Bruker, 2003)'
_computing_data_reduction 'SAINT v6.45A (Bruker, 2003)'
_computing_molecular_graphics 'Olex2 1.5 (Dolomanov et al., 2009)'
_computing_publication_material 'Olex2 1.5 (Dolomanov et al., 2009)'
_computing_structure_refinement 'SHELXL 2018/3 (Sheldrick, 2015)'
_computing_structure_solution 'SHELXT  (Sheldrick, 2015)'
_diffrn_ambient_temperature 100.00
_diffrn_measured_fraction_theta_full 0.999
_diffrn_measured_fraction_theta_max 0.998
_diffrn_measurement_device_type 'CCD area detector'
_diffrn_measurement_method 'phi and omega scans'
_diffrn_radiation_monochromator graphite
_diffrn_radiation_type MoK\a
_diffrn_radiation_wavelength 0.71073
_diffrn_reflns_av_R_equivalents 0.0644
_diffrn_reflns_av_unetI/netI 0.0621
_diffrn_reflns_Laue_measured_fraction_full 0.999
_diffrn_reflns_Laue_measured_fraction_max 0.998
_diffrn_reflns_limit_h_max 22
_diffrn_reflns_limit_h_min -22
_diffrn_reflns_limit_k_max 16
_diffrn_reflns_limit_k_min -16
_diffrn_reflns_limit_l_max 31
_diffrn_reflns_limit_l_min -31
_diffrn_reflns_number 47608
_diffrn_reflns_point_group_measured_fraction_full 0.999
_diffrn_reflns_point_group_measured_fraction_max 0.998
_diffrn_reflns_theta_full 25.242
_diffrn_reflns_theta_max 26.373
_diffrn_reflns_theta_min 1.374
_diffrn_source_current 40.0
_diffrn_source_power 2.0
_diffrn_source_voltage 50.0
_exptl_absorpt_coefficient_mu 0.314
_exptl_absorpt_correction_T_max 0.9632
_exptl_absorpt_correction_T_min 0.657813
_exptl_absorpt_correction_type none
_exptl_absorpt_process_details
;
SADABS v.2.10 (Bruker,2003) was used for absorption correction.
R(int) was 0.0600 before and 0.0427 after correction.
The Ratio of minimum to maximum transmission is 0.6578.
The \l/2 correction factor is 0.0015.
;
_exptl_crystal_colour violet
_exptl_crystal_density_diffrn 1.085
_exptl_crystal_density_method 'not measured'
_exptl_crystal_description blocks
_exptl_crystal_F_000 2168
_exptl_crystal_size_max 0.46
_exptl_crystal_size_mid 0.22
_exptl_crystal_size_min 0.12
_refine_diff_density_max 0.536
_refine_diff_density_min -0.341
_refine_diff_density_rms 0.083
_refine_ls_extinction_method none
_refine_ls_goodness_of_fit_ref 1.017
_refine_ls_hydrogen_treatment constr
_refine_ls_matrix_type full
_refine_ls_number_parameters 556
_refine_ls_number_reflns 12439
_refine_ls_number_restraints 0
_refine_ls_restrained_S_all 1.017
_refine_ls_R_factor_all 0.0952
_refine_ls_R_factor_gt 0.0846
_refine_ls_shift/su_max 0.000
_refine_ls_shift/su_mean 0.000
_refine_ls_structure_factor_coef Fsqd
_refine_ls_weighting_details 'w=1/[\s^2^(Fo^2^)+(0.0297P)^2^+34.1848P] where P=(Fo^2^+2Fc^2^)/3'
_refine_ls_weighting_scheme calc
_refine_ls_wR_factor_gt 0.1650
_refine_ls_wR_factor_ref 0.1708
_reflns_Friedel_coverage 0.000
_reflns_number_gt 11289
_reflns_number_total 12439
_reflns_threshold_expression 'I > 2\s(I)'
_cod_data_source_file d1dt02363b2.cif
_cod_data_source_block sad1_K[4b]_1292j
_cod_database_code 7708733
_shelx_shelxl_version_number 2018/3
_shelx_space_group_comment
;
The symmetry employed for this shelxl refinement is uniquely defined
by the following loop, which should always be used as a source of
symmetry information in preference to the above space-group names.
They are only intended as comments.
;
_shelx_estimated_absorpt_t_max 0.963
_shelx_estimated_absorpt_t_min 0.869
_olex2_refinement_description
;
1. Fixed Uiso
 At 1.2 times of:
  All C(H) groups, All C(H,H) groups
 At 1.5 times of:
  All C(H,H,H) groups
2.a Ternary CH refined with riding coordinates:
 C13(H13), C21(H21), C24(H24)
2.b Secondary CH2 refined with riding coordinates:
 C17(H17A,H17B), C18(H18A,H18B), C19(H19A,H19B), C20(H20A,H20B)
2.c Aromatic/amide H refined with riding coordinates:
 C1(H1), C2(H2), C3(H3), C4(H4), C6(H6), C7(H7), C8(H8), C9(H9), C10(H10)
2.d Idealised Me refined as rotating group:
 C22(H22A,H22B,H22C), C23(H23A,H23B,H23C), C25(H25A,H25B,H25C), C26(H26A,H26B,
 H26C), C27(H27A,H27B,H27C), C28(H28A,H28B,H28C), C29(H29A,H29B,H29C), C30(H30A,
 H30B,H30C), C31(H31A,H31B,H31C), C32(H32A,H32B,H32C), C33(H33A,H33B,H33C),
 C34(H34A,H34B,H34C), C35(H35A,H35B,H35C), C36(H36A,H36B,H36C), C37(H37A,H37B,
 H37C), C38(H38A,H38B,H38C), C39(H39A,H39B,H39C), C40(H40A,H40B,H40C), C41(H41A,
 H41B,H41C), C42(H42A,H42B,H42C), C43(H43A,H43B,H43C), C44(H44A,H44B,H44C),
 C45(H45A,H45B,H45C), C46(H46A,H46B,H46C)
;
_olex2_submission_special_instructions 'No special instructions were received'

loop_
_space_group_symop_operation_xyz
'x, y, z'
'-x+1/2, y+1/2, -z+1/2'
'-x, -y, -z'
'x-1/2, -y-1/2, z-1/2'

loop_
_atom_site_label
_atom_site_type_symbol
_atom_site_fract_x
_atom_site_fract_y
_atom_site_fract_z
_atom_site_U_iso_or_equiv
_atom_site_adp_type
_atom_site_occupancy
_atom_site_site_symmetry_order
_atom_site_calc_flag
_atom_site_refinement_flags_posn
_atom_site_refinement_flags_adp
_atom_site_refinement_flags_occupancy
_atom_site_disorder_assembly
_atom_site_disorder_group
Si1 Si 0.24923(6) 0.12633(8) 0.05858(4) 0.0152(2) Uani 1 1 d . . . . .
Si2 Si 0.19524(6) 0.35087(8) 0.03283(4) 0.0166(2) Uani 1 1 d . . . . .
Si3 Si 0.24226(6) 0.47565(8) -0.02613(4) 0.0173(2) Uani 1 1 d . . . . .
Si4 Si 0.30992(7) 0.60908(9) 0.01168(5) 0.0229(3) Uani 1 1 d . . . . .
Si5 Si 0.14204(7) 0.55415(9) -0.07237(5) 0.0231(3) Uani 1 1 d . . . . .
Si6 Si 0.31955(7) 0.40197(9) -0.08819(5) 0.0239(3) Uani 1 1 d . . . . .
Si7 Si 0.42071(6) 0.06816(8) 0.09340(4) 0.0169(2) Uani 1 1 d . . . . .
Si8 Si 0.47268(6) 0.04874(8) 0.17817(4) 0.0161(2) Uani 1 1 d . . . . .
Si9 Si 0.59826(6) 0.09692(10) 0.18517(5) 0.0244(3) Uani 1 1 d . . . . .
Si10 Si 0.45435(7) -0.11533(8) 0.20656(5) 0.0208(2) Uani 1 1 d . . . . .
K1 K 0.43871(7) 0.35966(8) 0.24360(4) 0.0374(3) Uani 1 1 d . . . . .
N1 N 0.16107(18) 0.0769(2) 0.07188(13) 0.0181(7) Uani 1 1 d . . . . .
O1 O 0.5504(2) 0.4317(3) 0.29928(16) 0.0546(11) Uani 1 1 d . . . . .
C1 C 0.2782(4) 0.5101(4) 0.20224(18) 0.0438(15) Uani 1 1 d . . . . .
H1 H 0.245105 0.541727 0.225601 0.053 Uiso 1 1 calc R U . . .
C2 C 0.3473(4) 0.5523(4) 0.1923(2) 0.0511(17) Uani 1 1 d . . . . .
H2 H 0.361795 0.612507 0.209366 0.061 Uiso 1 1 calc R U . . .
C3 C 0.3945(3) 0.5079(4) 0.1580(2) 0.0407(14) Uani 1 1 d . . . . .
H3 H 0.440814 0.538338 0.150328 0.049 Uiso 1 1 calc R U . . .
C4 C 0.3745(3) 0.4178(3) 0.13438(19) 0.0283(10) Uani 1 1 d . . . . .
H4 H 0.407877 0.387201 0.110823 0.034 Uiso 1 1 calc R U . . .
C5 C 0.3067(2) 0.3717(3) 0.14456(15) 0.0191(8) Uani 1 1 d . . . . .
C6 C 0.2579(3) 0.4212(3) 0.17778(16) 0.0289(10) Uani 1 1 d . . . . .
H6 H 0.209966 0.393477 0.183704 0.035 Uiso 1 1 calc R U . . .
C7 C 0.4296(2) 0.1301(3) 0.27579(16) 0.0212(9) Uani 1 1 d . . . . .
H7 H 0.472975 0.095389 0.288123 0.025 Uiso 1 1 calc R U . . .
C8 C 0.3880(2) 0.1813(3) 0.31230(16) 0.0240(9) Uani 1 1 d . . . . .
H8 H 0.403128 0.183316 0.348518 0.029 Uiso 1 1 calc R U . . .
C9 C 0.3231(2) 0.2297(3) 0.29421(16) 0.0236(9) Uani 1 1 d . . . . .
H9 H 0.292711 0.263764 0.318454 0.028 Uiso 1 1 calc R U . . .
C10 C 0.3030(2) 0.2283(3) 0.24103(16) 0.0205(8) Uani 1 1 d . . . . .
H10 H 0.257752 0.260070 0.230005 0.025 Uiso 1 1 calc R U . . .
C11 C 0.3468(2) 0.1818(3) 0.20210(14) 0.0140(7) Uani 1 1 d . . . . .
C12 C 0.4112(2) 0.1268(3) 0.22166(15) 0.0160(8) Uani 1 1 d . . . . .
C13 C 0.3217(2) 0.0934(3) 0.11185(15) 0.0157(8) Uani 1 1 d . . . . .
H13 H 0.302951 0.035980 0.132805 0.019 Uiso 1 1 calc R U . . .
C14 C 0.3227(2) 0.1871(3) 0.14664(15) 0.0156(8) Uani 1 1 d . . . . .
C15 C 0.2912(2) 0.2711(3) 0.12073(15) 0.0152(8) Uani 1 1 d . . . . .
C16 C 0.2535(2) 0.2618(3) 0.07075(15) 0.0163(8) Uani 1 1 d . . . . .
C17 C 0.6438(3) 0.5447(5) 0.3286(2) 0.0544(16) Uani 1 1 d . . . . .
H17A H 0.686058 0.582040 0.313922 0.065 Uiso 1 1 calc R U . . .
H17B H 0.624115 0.581859 0.358983 0.065 Uiso 1 1 calc R U . . .
C18 C 0.5833(3) 0.5253(5) 0.2871(2) 0.0547(16) Uani 1 1 d . . . . .
H18A H 0.545126 0.578575 0.287601 0.066 Uiso 1 1 calc R U . . .
H18B H 0.604903 0.523277 0.251641 0.066 Uiso 1 1 calc R U . . .
C19 C 0.5936(4) 0.3855(6) 0.3413(3) 0.067(2) Uani 1 1 d . . . . .
H19A H 0.602147 0.314309 0.333535 0.080 Uiso 1 1 calc R U . . .
H19B H 0.567480 0.390930 0.375070 0.080 Uiso 1 1 calc R U . . .
C20 C 0.6664(4) 0.4414(6) 0.3440(3) 0.0651(19) Uani 1 1 d . . . . .
H20A H 0.688892 0.439865 0.380164 0.078 Uiso 1 1 calc R U . . .
H20B H 0.702425 0.413552 0.319098 0.078 Uiso 1 1 calc R U . . .
C21 C 0.1212(2) 0.1217(3) 0.11565(16) 0.0229(9) Uani 1 1 d . . . . .
H21 H 0.145291 0.187698 0.122853 0.027 Uiso 1 1 calc R U . . .
C22 C 0.0386(2) 0.1428(4) 0.10158(18) 0.0282(10) Uani 1 1 d . . . . .
H22A H 0.035050 0.181966 0.069000 0.042 Uiso 1 1 calc R U . . .
H22B H 0.016221 0.180140 0.130321 0.042 Uiso 1 1 calc R U . . .
H22C H 0.011933 0.079684 0.096455 0.042 Uiso 1 1 calc R U . . .
C23 C 0.1075(3) -0.0270(4) -0.0025(2) 0.0379(12) Uani 1 1 d . . . . .
H23A H 0.072914 0.028113 -0.010069 0.057 Uiso 1 1 calc R U . . .
H23B H 0.082026 -0.090368 -0.009513 0.057 Uiso 1 1 calc R U . . .
H23C H 0.150905 -0.021305 -0.024938 0.057 Uiso 1 1 calc R U . . .
C24 C 0.1334(2) -0.0228(3) 0.05558(18) 0.0259(9) Uani 1 1 d . . . . .
H24 H 0.087929 -0.035656 0.076606 0.031 Uiso 1 1 calc R U . . .
C25 C 0.2771(2) 0.0843(3) -0.00847(16) 0.0236(9) Uani 1 1 d . . . . .
H25A H 0.276309 0.011418 -0.009998 0.035 Uiso 1 1 calc R U . . .
H25B H 0.327645 0.108223 -0.015315 0.035 Uiso 1 1 calc R U . . .
H25C H 0.241959 0.111225 -0.035186 0.035 Uiso 1 1 calc R U . . .
C26 C 0.1273(2) 0.4215(3) 0.07474(17) 0.0249(9) Uani 1 1 d . . . . .
H26A H 0.101411 0.374730 0.097612 0.037 Uiso 1 1 calc R U . . .
H26B H 0.090590 0.455832 0.051793 0.037 Uiso 1 1 calc R U . . .
H26C H 0.154653 0.470361 0.096504 0.037 Uiso 1 1 calc R U . . .
C27 C 0.1347(2) 0.2750(3) -0.01488(17) 0.0260(10) Uani 1 1 d . . . . .
H27A H 0.162923 0.259908 -0.046452 0.039 Uiso 1 1 calc R U . . .
H27B H 0.089827 0.313167 -0.024962 0.039 Uiso 1 1 calc R U . . .
H27C H 0.120023 0.212774 0.002113 0.039 Uiso 1 1 calc R U . . .
C28 C 0.0692(3) 0.4669(4) -0.10048(18) 0.0312(10) Uani 1 1 d . . . . .
H28A H 0.039972 0.439339 -0.071805 0.047 Uiso 1 1 calc R U . . .
H28B H 0.093607 0.412623 -0.119208 0.047 Uiso 1 1 calc R U . . .
H28C H 0.035872 0.503177 -0.125106 0.047 Uiso 1 1 calc R U . . .
C29 C 0.0928(3) 0.6453(4) -0.0290(2) 0.0359(11) Uani 1 1 d . . . . .
H29A H 0.051537 0.676558 -0.049143 0.054 Uiso 1 1 calc R U . . .
H29B H 0.128208 0.696611 -0.016807 0.054 Uiso 1 1 calc R U . . .
H29C H 0.073092 0.610241 0.001484 0.054 Uiso 1 1 calc R U . . .
C30 C 0.1771(3) 0.6261(4) -0.13078(18) 0.0336(11) Uani 1 1 d . . . . .
H30A H 0.199768 0.580032 -0.155661 0.050 Uiso 1 1 calc R U . . .
H30B H 0.214600 0.674782 -0.118565 0.050 Uiso 1 1 calc R U . . .
H30C H 0.135226 0.660910 -0.148394 0.050 Uiso 1 1 calc R U . . .
C31 C 0.2667(2) 0.6436(3) 0.07537(16) 0.0248(9) Uani 1 1 d . . . . .
H31A H 0.267487 0.585901 0.099032 0.037 Uiso 1 1 calc R U . . .
H31B H 0.214872 0.664709 0.068584 0.037 Uiso 1 1 calc R U . . .
H31C H 0.295037 0.698283 0.091903 0.037 Uiso 1 1 calc R U . . .
C32 C 0.3102(3) 0.7240(3) -0.03113(18) 0.0349(12) Uani 1 1 d . . . . .
H32A H 0.258772 0.747494 -0.037051 0.052 Uiso 1 1 calc R U . . .
H32B H 0.332060 0.708004 -0.065098 0.052 Uiso 1 1 calc R U . . .
H32C H 0.339869 0.776207 -0.013478 0.052 Uiso 1 1 calc R U . . .
C33 C 0.4115(3) 0.5775(4) 0.0235(2) 0.0374(12) Uani 1 1 d . . . . .
H33A H 0.434975 0.628261 0.046286 0.056 Uiso 1 1 calc R U . . .
H33B H 0.436656 0.575550 -0.010277 0.056 Uiso 1 1 calc R U . . .
H33C H 0.415659 0.512378 0.040718 0.056 Uiso 1 1 calc R U . . .
C34 C 0.3884(3) 0.3233(4) -0.05061(19) 0.0342(11) Uani 1 1 d . . . . .
H34A H 0.361872 0.280509 -0.026030 0.051 Uiso 1 1 calc R U . . .
H34B H 0.423496 0.366108 -0.030799 0.051 Uiso 1 1 calc R U . . .
H34C H 0.415878 0.281849 -0.075248 0.051 Uiso 1 1 calc R U . . .
C35 C 0.2670(3) 0.3205(4) -0.1368(2) 0.0409(13) Uani 1 1 d . . . . .
H35A H 0.301759 0.293631 -0.162394 0.061 Uiso 1 1 calc R U . . .
H35B H 0.228357 0.359822 -0.155397 0.061 Uiso 1 1 calc R U . . .
H35C H 0.243527 0.265529 -0.118033 0.061 Uiso 1 1 calc R U . . .
C36 C 0.3729(3) 0.4947(4) -0.1281(2) 0.0441(14) Uani 1 1 d . . . . .
H36A H 0.403662 0.536393 -0.104403 0.066 Uiso 1 1 calc R U . . .
H36B H 0.337602 0.536644 -0.148339 0.066 Uiso 1 1 calc R U . . .
H36C H 0.405123 0.459183 -0.152429 0.066 Uiso 1 1 calc R U . . .
C37 C 0.4633(2) 0.1768(3) 0.05857(17) 0.0255(9) Uani 1 1 d . . . . .
H37A H 0.451255 0.172387 0.020680 0.038 Uiso 1 1 calc R U . . .
H37B H 0.517696 0.175662 0.064293 0.038 Uiso 1 1 calc R U . . .
H37C H 0.443168 0.238921 0.072562 0.038 Uiso 1 1 calc R U . . .
C38 C 0.4328(3) -0.0484(3) 0.05315(17) 0.0254(9) Uani 1 1 d . . . . .
H38A H 0.406124 -0.103518 0.069555 0.038 Uiso 1 1 calc R U . . .
H38B H 0.486057 -0.064698 0.051668 0.038 Uiso 1 1 calc R U . . .
H38C H 0.412418 -0.037576 0.017302 0.038 Uiso 1 1 calc R U . . .
C39 C 0.3543(3) -0.1488(3) 0.19161(18) 0.0288(10) Uani 1 1 d . . . . .
H39A H 0.344958 -0.148372 0.153326 0.043 Uiso 1 1 calc R U . . .
H39B H 0.321549 -0.100117 0.208147 0.043 Uiso 1 1 calc R U . . .
H39C H 0.344048 -0.215247 0.205542 0.043 Uiso 1 1 calc R U . . .
C40 C 0.1878(3) -0.1066(3) 0.0690(2) 0.0404(13) Uani 1 1 d . . . . .
H40A H 0.233354 -0.097929 0.048989 0.061 Uiso 1 1 calc R U . . .
H40B H 0.164640 -0.170602 0.059870 0.061 Uiso 1 1 calc R U . . .
H40C H 0.200448 -0.105127 0.106894 0.061 Uiso 1 1 calc R U . . .
C41 C 0.5157(3) -0.2056(4) 0.1715(2) 0.0408(13) Uani 1 1 d . . . . .
H41A H 0.506545 -0.273123 0.184425 0.061 Uiso 1 1 calc R U . . .
H41B H 0.568289 -0.188081 0.178228 0.061 Uiso 1 1 calc R U . . .
H41C H 0.504345 -0.202807 0.133451 0.061 Uiso 1 1 calc R U . . .
C42 C 0.4714(3) -0.1319(4) 0.27943(18) 0.0352(11) Uani 1 1 d . . . . .
H42A H 0.438680 -0.086950 0.298617 0.053 Uiso 1 1 calc R U . . .
H42B H 0.523738 -0.116391 0.288520 0.053 Uiso 1 1 calc R U . . .
H42C H 0.460725 -0.200866 0.289194 0.053 Uiso 1 1 calc R U . . .
C43 C 0.1280(3) 0.0620(5) 0.16703(18) 0.0435(14) Uani 1 1 d . . . . .
H43A H 0.104164 -0.003084 0.161984 0.065 Uiso 1 1 calc R U . . .
H43B H 0.103153 0.098194 0.195175 0.065 Uiso 1 1 calc R U . . .
H43C H 0.180900 0.052829 0.176820 0.065 Uiso 1 1 calc R U . . .
C44 C 0.6454(3) 0.0534(4) 0.12452(18) 0.0350(11) Uani 1 1 d . . . . .
H44A H 0.697145 0.077546 0.125091 0.052 Uiso 1 1 calc R U . . .
H44B H 0.618653 0.079397 0.093189 0.052 Uiso 1 1 calc R U . . .
H44C H 0.645266 -0.019487 0.123495 0.052 Uiso 1 1 calc R U . . .
C45 C 0.6486(3) 0.0416(5) 0.24396(19) 0.0448(14) Uani 1 1 d . . . . .
H45A H 0.650352 -0.030965 0.240213 0.067 Uiso 1 1 calc R U . . .
H45B H 0.622244 0.058875 0.276028 0.067 Uiso 1 1 calc R U . . .
H45C H 0.699715 0.067892 0.246399 0.067 Uiso 1 1 calc R U . . .
C46 C 0.6056(3) 0.2361(4) 0.1899(2) 0.0475(14) Uani 1 1 d . . . . .
H46A H 0.657758 0.256230 0.185726 0.071 Uiso 1 1 calc R U . . .
H46B H 0.588668 0.258031 0.224408 0.071 Uiso 1 1 calc R U . . .
H46C H 0.574275 0.266626 0.161971 0.071 Uiso 1 1 calc R U . . .

loop_
_atom_site_aniso_label
_atom_site_aniso_U_11
_atom_site_aniso_U_22
_atom_site_aniso_U_33
_atom_site_aniso_U_23
_atom_site_aniso_U_13
_atom_site_aniso_U_12
Si1 0.0153(5) 0.0156(5) 0.0145(5) -0.0018(4) -0.0009(4) 0.0001(4)
Si2 0.0161(5) 0.0175(5) 0.0162(5) 0.0022(4) -0.0010(4) 0.0000(4)
Si3 0.0186(5) 0.0179(5) 0.0155(5) 0.0012(4) 0.0000(4) 0.0007(4)
Si4 0.0230(6) 0.0248(6) 0.0209(6) -0.0001(5) 0.0008(5) -0.0055(5)
Si5 0.0269(6) 0.0221(6) 0.0202(6) 0.0038(5) -0.0045(5) 0.0021(5)
Si6 0.0268(6) 0.0273(6) 0.0180(6) 0.0017(5) 0.0049(5) 0.0041(5)
Si7 0.0165(5) 0.0183(5) 0.0160(5) -0.0010(4) 0.0011(4) 0.0035(4)
Si8 0.0146(5) 0.0177(5) 0.0158(5) 0.0006(4) 0.0001(4) 0.0024(4)
Si9 0.0170(6) 0.0351(7) 0.0211(6) 0.0029(5) 0.0007(4) -0.0028(5)
Si10 0.0231(6) 0.0177(6) 0.0217(6) 0.0015(4) 0.0027(4) 0.0033(5)
K1 0.0448(6) 0.0282(5) 0.0381(6) 0.0026(5) -0.0153(5) -0.0097(5)
N1 0.0197(17) 0.0170(17) 0.0174(16) -0.0010(13) -0.0012(13) -0.0010(14)
O1 0.042(2) 0.066(3) 0.055(3) -0.012(2) -0.0206(19) -0.002(2)
C1 0.089(5) 0.027(3) 0.015(2) -0.0018(19) -0.002(2) 0.022(3)
C2 0.102(5) 0.018(2) 0.031(3) -0.003(2) -0.033(3) 0.005(3)
C3 0.053(3) 0.020(2) 0.046(3) 0.004(2) -0.030(3) -0.010(2)
C4 0.030(2) 0.018(2) 0.037(3) 0.0016(19) -0.010(2) -0.0015(18)
C5 0.028(2) 0.0160(19) 0.0128(18) -0.0012(15) -0.0078(16) 0.0051(17)
C6 0.053(3) 0.018(2) 0.017(2) 0.0014(17) 0.0037(19) 0.014(2)
C7 0.018(2) 0.023(2) 0.022(2) 0.0006(17) -0.0038(16) 0.0061(17)
C8 0.031(2) 0.028(2) 0.0132(19) 0.0016(17) -0.0024(17) 0.0021(19)
C9 0.028(2) 0.024(2) 0.019(2) -0.0035(17) 0.0054(17) 0.0075(18)
C10 0.021(2) 0.021(2) 0.019(2) 0.0031(16) 0.0011(16) 0.0032(17)
C11 0.0154(18) 0.0131(18) 0.0135(18) -0.0013(14) 0.0007(14) -0.0016(14)
C12 0.0158(19) 0.0169(19) 0.0153(18) -0.0009(15) -0.0006(14) 0.0006(15)
C13 0.0174(19) 0.0155(19) 0.0141(18) 0.0004(15) -0.0017(14) 0.0003(15)
C14 0.0122(18) 0.0184(19) 0.0160(19) -0.0001(15) -0.0002(14) -0.0010(15)
C15 0.0108(17) 0.019(2) 0.0156(18) -0.0019(15) 0.0032(14) 0.0010(15)
C16 0.0145(19) 0.0133(19) 0.021(2) -0.0005(15) 0.0020(15) -0.0003(15)
C17 0.029(3) 0.079(5) 0.055(4) -0.004(3) -0.002(3) -0.003(3)
C18 0.037(3) 0.082(5) 0.045(3) 0.003(3) -0.002(3) 0.003(3)
C19 0.058(4) 0.081(5) 0.060(4) -0.001(4) -0.024(3) -0.002(4)
C20 0.046(4) 0.086(5) 0.062(4) -0.004(4) -0.019(3) -0.003(4)
C21 0.020(2) 0.030(2) 0.018(2) -0.0026(17) 0.0021(16) -0.0078(18)
C22 0.025(2) 0.032(2) 0.028(2) -0.0003(19) 0.0020(18) 0.0000(19)
C23 0.031(3) 0.036(3) 0.046(3) -0.013(2) -0.011(2) -0.007(2)
C24 0.025(2) 0.021(2) 0.032(2) -0.0027(18) -0.0046(18) -0.0033(18)
C25 0.024(2) 0.031(2) 0.016(2) -0.0047(17) -0.0018(16) 0.0039(18)
C26 0.023(2) 0.028(2) 0.024(2) 0.0071(18) 0.0070(17) 0.0068(18)
C27 0.024(2) 0.025(2) 0.028(2) 0.0040(18) -0.0083(18) -0.0053(18)
C28 0.032(3) 0.033(3) 0.028(2) 0.009(2) -0.0067(19) 0.002(2)
C29 0.036(3) 0.028(3) 0.043(3) 0.002(2) -0.004(2) 0.016(2)
C30 0.046(3) 0.029(2) 0.025(2) 0.009(2) -0.011(2) -0.005(2)
C31 0.030(2) 0.023(2) 0.020(2) -0.0011(17) -0.0016(17) 0.0009(18)
C32 0.054(3) 0.028(2) 0.023(2) 0.0032(19) 0.001(2) -0.018(2)
C33 0.022(2) 0.051(3) 0.039(3) -0.010(2) 0.002(2) -0.007(2)
C34 0.030(3) 0.041(3) 0.033(3) 0.002(2) 0.007(2) 0.016(2)
C35 0.041(3) 0.050(3) 0.031(3) -0.017(2) -0.002(2) 0.009(3)
C36 0.054(3) 0.046(3) 0.034(3) 0.006(2) 0.025(2) 0.004(3)
C37 0.025(2) 0.029(2) 0.023(2) 0.0039(18) 0.0046(17) 0.0017(18)
C38 0.031(2) 0.023(2) 0.022(2) -0.0044(18) -0.0003(18) 0.0073(18)
C39 0.033(3) 0.021(2) 0.032(2) 0.0035(19) 0.003(2) -0.0060(19)
C40 0.040(3) 0.020(2) 0.060(3) 0.002(2) -0.009(3) 0.000(2)
C41 0.046(3) 0.033(3) 0.044(3) -0.002(2) 0.011(2) 0.018(2)
C42 0.048(3) 0.029(3) 0.028(2) 0.009(2) -0.004(2) 0.001(2)
C43 0.029(3) 0.081(4) 0.020(2) 0.009(3) 0.000(2) -0.002(3)
C44 0.019(2) 0.058(3) 0.028(2) 0.004(2) 0.0027(18) 0.008(2)
C45 0.023(2) 0.083(4) 0.029(3) 0.009(3) -0.007(2) -0.002(3)
C46 0.040(3) 0.040(3) 0.063(4) -0.007(3) 0.005(3) -0.017(3)

loop_
_atom_type_symbol
_atom_type_description
_atom_type_scat_dispersion_real
_atom_type_scat_dispersion_imag
_atom_type_scat_source
C C 0.0033 0.0016 'International Tables Vol C Tables 4.2.6.8 and 6.1.1.4'
H H 0.0000 0.0000 'International Tables Vol C Tables 4.2.6.8 and 6.1.1.4'
K K 0.2009 0.2494 'International Tables Vol C Tables 4.2.6.8 and 6.1.1.4'
N N 0.0061 0.0033 'International Tables Vol C Tables 4.2.6.8 and 6.1.1.4'
Si Si 0.0817 0.0704 'International Tables Vol C Tables 4.2.6.8 and 6.1.1.4'
O O 0.0106 0.0060 'International Tables Vol C Tables 4.2.6.8 and 6.1.1.4'

loop_
_geom_angle_atom_site_label_1
_geom_angle_atom_site_label_2
_geom_angle_atom_site_label_3
_geom_angle
_geom_angle_site_symmetry_1
_geom_angle_site_symmetry_3
_geom_angle_publ_flag
N1 Si1 C13 112.01(17) . . ?
N1 Si1 C16 112.00(17) . . ?
N1 Si1 C25 108.98(18) . . ?
C16 Si1 C13 94.97(17) . . ?
C16 Si1 C25 115.97(19) . . ?
C25 Si1 C13 112.42(18) . . ?
C16 Si2 Si3 124.94(13) . . ?
C16 Si2 C26 113.35(18) . . ?
C16 Si2 C27 106.75(19) . . ?
C26 Si2 Si3 103.93(14) . . ?
C26 Si2 C27 105.2(2) . . ?
C27 Si2 Si3 100.45(14) . . ?
Si4 Si3 Si2 117.50(6) . . ?
Si4 Si3 Si5 103.66(6) . . ?
Si5 Si3 Si2 110.13(6) . . ?
Si6 Si3 Si2 110.20(6) . . ?
Si6 Si3 Si4 106.79(6) . . ?
Si6 Si3 Si5 108.04(6) . . ?
C31 Si4 Si3 108.67(15) . . ?
C31 Si4 C32 107.6(2) . . ?
C31 Si4 C33 109.9(2) . . ?
C32 Si4 Si3 113.53(16) . . ?
C33 Si4 Si3 112.12(17) . . ?
C33 Si4 C32 104.9(2) . . ?
C28 Si5 Si3 114.72(15) . . ?
C28 Si5 C29 107.2(2) . . ?
C28 Si5 C30 105.4(2) . . ?
C29 Si5 Si3 111.24(16) . . ?
C29 Si5 C30 107.2(2) . . ?
C30 Si5 Si3 110.63(17) . . ?
C34 Si6 Si3 106.88(16) . . ?
C34 Si6 C35 108.4(2) . . ?
C34 Si6 C36 108.2(2) . . ?
C35 Si6 Si3 113.11(17) . . ?
C35 Si6 C36 106.5(3) . . ?
C36 Si6 Si3 113.56(18) . . ?
C13 Si7 Si8 98.32(12) . . ?
C13 Si7 C37 112.06(19) . . ?
C13 Si7 C38 114.14(19) . . ?
C37 Si7 Si8 111.34(15) . . ?
C37 Si7 C38 109.7(2) . . ?
C38 Si7 Si8 110.92(14) . . ?
Si7 Si8 Si9 113.28(6) . . ?
Si7 Si8 Si10 109.42(6) . . ?
Si9 Si8 Si10 112.30(6) . . ?
C12 Si8 Si7 104.55(13) . . ?
C12 Si8 Si9 112.03(13) . . ?
C12 Si8 Si10 104.64(13) . . ?
C44 Si9 Si8 107.87(16) . . ?
C44 Si9 C45 108.2(2) . . ?
C44 Si9 C46 109.3(3) . . ?
C45 Si9 Si8 112.92(17) . . ?
C45 Si9 C46 108.3(3) . . ?
C46 Si9 Si8 110.22(19) . . ?
C39 Si10 Si8 107.74(15) . . ?
C39 Si10 C41 108.5(2) . . ?
C39 Si10 C42 107.3(2) . . ?
C41 Si10 Si8 111.91(18) . . ?
C42 Si10 Si8 113.15(16) . . ?
C42 Si10 C41 108.0(2) . . ?
O1 K1 C2 106.61(14) . . ?
O1 K1 C3 108.94(14) . . ?
O1 K1 C4 131.05(14) . . ?
O1 K1 C5 152.83(13) . . ?
O1 K1 C7 105.34(13) . . ?
O1 K1 C8 102.41(13) . . ?
O1 K1 C9 120.63(14) . . ?
O1 K1 C10 147.09(14) . . ?
O1 K1 C11 150.63(13) . . ?
O1 K1 C12 124.60(12) . . ?
C2 K1 C5 49.28(11) . . ?
C3 K1 C2 24.38(15) . . ?
C3 K1 C4 26.36(12) . . ?
C3 K1 C5 43.90(11) . . ?
C3 K1 C7 143.33(12) . . ?
C3 K1 C8 146.23(14) . . ?
C3 K1 C11 98.05(12) . . ?
C3 K1 C12 118.68(12) . . ?
C4 K1 C2 43.77(12) . . ?
C4 K1 C5 24.19(11) . . ?
C4 K1 C7 117.12(11) . . ?
C4 K1 C8 126.41(12) . . ?
C4 K1 C11 72.93(11) . . ?
C4 K1 C12 92.32(11) . . ?
C7 K1 C2 145.83(14) . . ?
C7 K1 C5 101.24(10) . . ?
C7 K1 C12 25.28(10) . . ?
C8 K1 C2 132.34(16) . . ?
C8 K1 C5 104.01(11) . . ?
C8 K1 C7 25.37(11) . . ?
C8 K1 C12 45.70(10) . . ?
C9 K1 C2 106.41(16) . . ?
C9 K1 C3 121.04(14) . . ?
C9 K1 C4 106.73(12) . . ?
C9 K1 C5 82.63(11) . . ?
C9 K1 C7 45.03(11) . . ?
C9 K1 C8 26.25(11) . . ?
C9 K1 C11 47.86(11) . . ?
C9 K1 C12 53.66(11) . . ?
C10 K1 C2 93.50(15) . . ?
C10 K1 C3 100.16(13) . . ?
C10 K1 C4 81.31(12) . . ?
C10 K1 C5 57.84(11) . . ?
C10 K1 C7 52.47(11) . . ?
C10 K1 C8 46.41(11) . . ?
C10 K1 C9 26.60(11) . . ?
C10 K1 C11 27.08(10) . . ?
C10 K1 C12 45.88(10) . . ?
C11 K1 C2 102.75(13) . . ?
C11 K1 C5 55.27(10) . . ?
C11 K1 C7 45.99(10) . . ?
C11 K1 C8 55.27(11) . . ?
C11 K1 C12 26.44(9) . . ?
C12 K1 C2 128.48(12) . . ?
C12 K1 C5 79.56(10) . . ?
C21 N1 Si1 116.8(3) . . ?
C21 N1 C24 114.6(3) . . ?
C24 N1 Si1 125.7(3) . . ?
C18 O1 K1 121.8(3) . . ?
C18 O1 C19 108.9(4) . . ?
C19 O1 K1 129.0(4) . . ?
C2 C1 H1 120.2 . . ?
C6 C1 H1 120.2 . . ?
C6 C1 C2 119.5(5) . . ?
K1 C2 H2 111.2 . . ?
C1 C2 K1 92.3(3) . . ?
C1 C2 H2 119.8 . . ?
C3 C2 K1 66.4(3) . . ?
C3 C2 C1 120.4(5) . . ?
C3 C2 H2 119.8 . . ?
K1 C3 H3 102.6 . . ?
C2 C3 K1 89.2(3) . . ?
C2 C3 H3 120.1 . . ?
C2 C3 C4 119.9(5) . . ?
C4 C3 K1 78.2(3) . . ?
C4 C3 H3 120.1 . . ?
K1 C4 H4 103.4 . . ?
C3 C4 K1 75.4(3) . . ?
C3 C4 H4 119.3 . . ?
C3 C4 C5 121.4(5) . . ?
C5 C4 K1 91.4(3) . . ?
C5 C4 H4 119.3 . . ?
C4 C5 K1 64.4(2) . . ?
C4 C5 C6 117.6(4) . . ?
C4 C5 C15 118.5(4) . . ?
C6 C5 K1 90.6(3) . . ?
C6 C5 C15 123.9(4) . . ?
C15 C5 K1 111.7(2) . . ?
C1 C6 C5 121.1(5) . . ?
C1 C6 H6 119.4 . . ?
C5 C6 H6 119.4 . . ?
K1 C7 H7 120.7 . . ?
C8 C7 K1 74.0(2) . . ?
C8 C7 H7 118.2 . . ?
C8 C7 C12 123.5(4) . . ?
C12 C7 K1 78.1(2) . . ?
C12 C7 H7 118.2 . . ?
K1 C8 H8 116.0 . . ?
C7 C8 K1 80.7(3) . . ?
C7 C8 H8 121.0 . . ?
C7 C8 C9 118.0(4) . . ?
C9 C8 K1 73.2(2) . . ?
C9 C8 H8 121.0 . . ?
K1 C9 H9 114.1 . . ?
C8 C9 K1 80.6(3) . . ?
C8 C9 H9 119.9 . . ?
C10 C9 K1 75.9(2) . . ?
C10 C9 C8 120.2(4) . . ?
C10 C9 H9 119.9 . . ?
K1 C10 H10 115.1 . . ?
C9 C10 K1 77.5(3) . . ?
C9 C10 H10 118.4 . . ?
C9 C10 C11 123.2(4) . . ?
C11 C10 K1 79.2(2) . . ?
C11 C10 H10 118.4 . . ?
C10 C11 K1 73.7(2) . . ?
C10 C11 C12 115.9(3) . . ?
C10 C11 C14 119.5(3) . . ?
C12 C11 K1 82.3(2) . . ?
C12 C11 C14 124.5(3) . . ?
C14 C11 K1 115.6(2) . . ?
Si8 C12 K1 123.39(17) . . ?
C7 C12 Si8 117.5(3) . . ?
C7 C12 K1 76.7(2) . . ?
C7 C12 C11 118.8(3) . . ?
C11 C12 Si8 123.6(3) . . ?
C11 C12 K1 71.2(2) . . ?
Si1 C13 H13 109.0 . . ?
Si7 C13 Si1 119.7(2) . . ?
Si7 C13 H13 109.0 . . ?
C14 C13 Si1 102.4(2) . . ?
C14 C13 Si7 107.2(3) . . ?
C14 C13 H13 109.0 . . ?
C11 C14 C13 120.7(3) . . ?
C15 C14 C11 126.0(3) . . ?
C15 C14 C13 112.9(3) . . ?
C14 C15 C5 117.7(3) . . ?
C14 C15 C16 121.0(3) . . ?
C16 C15 C5 120.9(3) . . ?
Si2 C16 Si1 122.2(2) . . ?
C15 C16 Si1 104.6(3) . . ?
C15 C16 Si2 130.9(3) . . ?
H17A C17 H17B 109.3 . . ?
C18 C17 H17A 111.4 . . ?
C18 C17 H17B 111.4 . . ?
C20 C17 H17A 111.4 . . ?
C20 C17 H17B 111.4 . . ?
C20 C17 C18 101.8(5) . . ?
O1 C18 C17 107.1(5) . . ?
O1 C18 H18A 110.3 . . ?
O1 C18 H18B 110.3 . . ?
C17 C18 H18A 110.3 . . ?
C17 C18 H18B 110.3 . . ?
H18A C18 H18B 108.6 . . ?
O1 C19 H19A 110.7 . . ?
O1 C19 H19B 110.7 . . ?
O1 C19 C20 105.4(6) . . ?
H19A C19 H19B 108.8 . . ?
C20 C19 H19A 110.7 . . ?
C20 C19 H19B 110.7 . . ?
C17 C20 C19 103.0(5) . . ?
C17 C20 H20A 111.2 . . ?
C17 C20 H20B 111.2 . . ?
C19 C20 H20A 111.2 . . ?
C19 C20 H20B 111.2 . . ?
H20A C20 H20B 109.1 . . ?
N1 C21 H21 106.6 . . ?
N1 C21 C22 112.7(3) . . ?
N1 C21 C43 113.6(4) . . ?
C22 C21 H21 106.6 . . ?
C43 C21 H21 106.6 . . ?
C43 C21 C22 110.2(4) . . ?
C21 C22 H22A 109.5 . . ?
C21 C22 H22B 109.5 . . ?
C21 C22 H22C 109.5 . . ?
H22A C22 H22B 109.5 . . ?
H22A C22 H22C 109.5 . . ?
H22B C22 H22C 109.5 . . ?
H23A C23 H23B 109.5 . . ?
H23A C23 H23C 109.5 . . ?
H23B C23 H23C 109.5 . . ?
C24 C23 H23A 109.5 . . ?
C24 C23 H23B 109.5 . . ?
C24 C23 H23C 109.5 . . ?
N1 C24 C23 113.0(4) . . ?
N1 C24 H24 106.1 . . ?
N1 C24 C40 113.5(4) . . ?
C23 C24 H24 106.1 . . ?
C40 C24 C23 111.2(4) . . ?
C40 C24 H24 106.1 . . ?
Si1 C25 H25A 109.5 . . ?
Si1 C25 H25B 109.5 . . ?
Si1 C25 H25C 109.5 . . ?
H25A C25 H25B 109.5 . . ?
H25A C25 H25C 109.5 . . ?
H25B C25 H25C 109.5 . . ?
Si2 C26 H26A 109.5 . . ?
Si2 C26 H26B 109.5 . . ?
Si2 C26 H26C 109.5 . . ?
H26A C26 H26B 109.5 . . ?
H26A C26 H26C 109.5 . . ?
H26B C26 H26C 109.5 . . ?
Si2 C27 H27A 109.5 . . ?
Si2 C27 H27B 109.5 . . ?
Si2 C27 H27C 109.5 . . ?
H27A C27 H27B 109.5 . . ?
H27A C27 H27C 109.5 . . ?
H27B C27 H27C 109.5 . . ?
Si5 C28 H28A 109.5 . . ?
Si5 C28 H28B 109.5 . . ?
Si5 C28 H28C 109.5 . . ?
H28A C28 H28B 109.5 . . ?
H28A C28 H28C 109.5 . . ?
H28B C28 H28C 109.5 . . ?
Si5 C29 H29A 109.5 . . ?
Si5 C29 H29B 109.5 . . ?
Si5 C29 H29C 109.5 . . ?
H29A C29 H29B 109.5 . . ?
H29A C29 H29C 109.5 . . ?
H29B C29 H29C 109.5 . . ?
Si5 C30 H30A 109.5 . . ?
Si5 C30 H30B 109.5 . . ?
Si5 C30 H30C 109.5 . . ?
H30A C30 H30B 109.5 . . ?
H30A C30 H30C 109.5 . . ?
H30B C30 H30C 109.5 . . ?
Si4 C31 H31A 109.5 . . ?
Si4 C31 H31B 109.5 . . ?
Si4 C31 H31C 109.5 . . ?
H31A C31 H31B 109.5 . . ?
H31A C31 H31C 109.5 . . ?
H31B C31 H31C 109.5 . . ?
Si4 C32 H32A 109.5 . . ?
Si4 C32 H32B 109.5 . . ?
Si4 C32 H32C 109.5 . . ?
H32A C32 H32B 109.5 . . ?
H32A C32 H32C 109.5 . . ?
H32B C32 H32C 109.5 . . ?
Si4 C33 H33A 109.5 . . ?
Si4 C33 H33B 109.5 . . ?
Si4 C33 H33C 109.5 . . ?
H33A C33 H33B 109.5 . . ?
H33A C33 H33C 109.5 . . ?
H33B C33 H33C 109.5 . . ?
Si6 C34 H34A 109.5 . . ?
Si6 C34 H34B 109.5 . . ?
Si6 C34 H34C 109.5 . . ?
H34A C34 H34B 109.5 . . ?
H34A C34 H34C 109.5 . . ?
H34B C34 H34C 109.5 . . ?
Si6 C35 H35A 109.5 . . ?
Si6 C35 H35B 109.5 . . ?
Si6 C35 H35C 109.5 . . ?
H35A C35 H35B 109.5 . . ?
H35A C35 H35C 109.5 . . ?
H35B C35 H35C 109.5 . . ?
Si6 C36 H36A 109.5 . . ?
Si6 C36 H36B 109.5 . . ?
Si6 C36 H36C 109.5 . . ?
H36A C36 H36B 109.5 . . ?
H36A C36 H36C 109.5 . . ?
H36B C36 H36C 109.5 . . ?
Si7 C37 H37A 109.5 . . ?
Si7 C37 H37B 109.5 . . ?
Si7 C37 H37C 109.5 . . ?
H37A C37 H37B 109.5 . . ?
H37A C37 H37C 109.5 . . ?
H37B C37 H37C 109.5 . . ?
Si7 C38 H38A 109.5 . . ?
Si7 C38 H38B 109.5 . . ?
Si7 C38 H38C 109.5 . . ?
H38A C38 H38B 109.5 . . ?
H38A C38 H38C 109.5 . . ?
H38B C38 H38C 109.5 . . ?
Si10 C39 H39A 109.5 . . ?
Si10 C39 H39B 109.5 . . ?
Si10 C39 H39C 109.5 . . ?
H39A C39 H39B 109.5 . . ?
H39A C39 H39C 109.5 . . ?
H39B C39 H39C 109.5 . . ?
C24 C40 H40A 109.5 . . ?
C24 C40 H40B 109.5 . . ?
C24 C40 H40C 109.5 . . ?
H40A C40 H40B 109.5 . . ?
H40A C40 H40C 109.5 . . ?
H40B C40 H40C 109.5 . . ?
Si10 C41 H41A 109.5 . . ?
Si10 C41 H41B 109.5 . . ?
Si10 C41 H41C 109.5 . . ?
H41A C41 H41B 109.5 . . ?
H41A C41 H41C 109.5 . . ?
H41B C41 H41C 109.5 . . ?
Si10 C42 H42A 109.5 . . ?
Si10 C42 H42B 109.5 . . ?
Si10 C42 H42C 109.5 . . ?
H42A C42 H42B 109.5 . . ?
H42A C42 H42C 109.5 . . ?
H42B C42 H42C 109.5 . . ?
C21 C43 H43A 109.5 . . ?
C21 C43 H43B 109.5 . . ?
C21 C43 H43C 109.5 . . ?
H43A C43 H43B 109.5 . . ?
H43A C43 H43C 109.5 . . ?
H43B C43 H43C 109.5 . . ?
Si9 C44 H44A 109.5 . . ?
Si9 C44 H44B 109.5 . . ?
Si9 C44 H44C 109.5 . . ?
H44A C44 H44B 109.5 . . ?
H44A C44 H44C 109.5 . . ?
H44B C44 H44C 109.5 . . ?
Si9 C45 H45A 109.5 . . ?
Si9 C45 H45B 109.5 . . ?
Si9 C45 H45C 109.5 . . ?
H45A C45 H45B 109.5 . . ?
H45A C45 H45C 109.5 . . ?
H45B C45 H45C 109.5 . . ?
Si9 C46 H46A 109.5 . . ?
Si9 C46 H46B 109.5 . . ?
Si9 C46 H46C 109.5 . . ?
H46A C46 H46B 109.5 . . ?
H46A C46 H46C 109.5 . . ?
H46B C46 H46C 109.5 . . ?

loop_
_geom_bond_atom_site_label_1
_geom_bond_atom_site_label_2
_geom_bond_distance
_geom_bond_site_symmetry_2
_geom_bond_publ_flag
Si1 N1 1.753(3) . ?
Si1 C13 1.897(4) . ?
Si1 C16 1.848(4) . ?
Si1 C25 1.873(4) . ?
Si2 Si3 2.4138(15) . ?
Si2 C16 1.840(4) . ?
Si2 C26 1.893(4) . ?
Si2 C27 1.897(4) . ?
Si3 Si4 2.3518(16) . ?
Si3 Si5 2.3622(16) . ?
Si3 Si6 2.3440(16) . ?
Si4 C31 1.869(4) . ?
Si4 C32 1.888(5) . ?
Si4 C33 1.881(5) . ?
Si5 C28 1.879(5) . ?
Si5 C29 1.882(5) . ?
Si5 C30 1.891(5) . ?
Si6 C34 1.864(5) . ?
Si6 C35 1.880(5) . ?
Si6 C36 1.882(5) . ?
Si7 Si8 2.3312(15) . ?
Si7 C13 1.877(4) . ?
Si7 C37 1.879(4) . ?
Si7 C38 1.885(4) . ?
Si8 Si9 2.3401(16) . ?
Si8 Si10 2.3450(16) . ?
Si8 C12 1.896(4) . ?
Si9 C44 1.869(5) . ?
Si9 C45 1.873(5) . ?
Si9 C46 1.878(6) . ?
Si10 C39 1.874(5) . ?
Si10 C41 1.878(5) . ?
Si10 C42 1.877(5) . ?
K1 O1 2.600(4) . ?
K1 C2 3.309(5) . ?
K1 C3 3.033(5) . ?
K1 C4 3.067(5) . ?
K1 C5 3.400(4) . ?
K1 C7 3.196(4) . ?
K1 C8 3.114(4) . ?
K1 C9 3.021(5) . ?
K1 C10 3.001(4) . ?
K1 C11 3.070(4) . ?
K1 C12 3.214(4) . ?
N1 C21 1.466(5) . ?
N1 C24 1.483(5) . ?
O1 C18 1.425(8) . ?
O1 C19 1.437(7) . ?
C1 H1 0.9500 . ?
C1 C2 1.391(9) . ?
C1 C6 1.389(7) . ?
C2 H2 0.9500 . ?
C2 C3 1.366(9) . ?
C3 H3 0.9500 . ?
C3 C4 1.392(6) . ?
C4 H4 0.9500 . ?
C4 C5 1.394(6) . ?
C5 C6 1.400(6) . ?
C5 C15 1.503(5) . ?
C6 H6 0.9500 . ?
C7 H7 0.9500 . ?
C7 C8 1.388(6) . ?
C7 C12 1.403(5) . ?
C8 H8 0.9500 . ?
C8 C9 1.396(6) . ?
C9 H9 0.9500 . ?
C9 C10 1.385(6) . ?
C10 H10 0.9500 . ?
C10 C11 1.423(5) . ?
C11 C12 1.444(5) . ?
C11 C14 1.461(5) . ?
C13 H13 1.0000 . ?
C13 C14 1.536(5) . ?
C14 C15 1.415(5) . ?
C15 C16 1.423(5) . ?
C17 H17A 0.9900 . ?
C17 H17B 0.9900 . ?
C17 C18 1.510(8) . ?
C17 C20 1.494(9) . ?
C18 H18A 0.9900 . ?
C18 H18B 0.9900 . ?
C19 H19A 0.9900 . ?
C19 H19B 0.9900 . ?
C19 C20 1.503(9) . ?
C20 H20A 0.9900 . ?
C20 H20B 0.9900 . ?
C21 H21 1.0000 . ?
C21 C22 1.536(6) . ?
C21 C43 1.532(6) . ?
C22 H22A 0.9800 . ?
C22 H22B 0.9800 . ?
C22 H22C 0.9800 . ?
C23 H23A 0.9800 . ?
C23 H23B 0.9800 . ?
C23 H23C 0.9800 . ?
C23 C24 1.531(6) . ?
C24 H24 1.0000 . ?
C24 C40 1.520(6) . ?
C25 H25A 0.9800 . ?
C25 H25B 0.9800 . ?
C25 H25C 0.9800 . ?
C26 H26A 0.9800 . ?
C26 H26B 0.9800 . ?
C26 H26C 0.9800 . ?
C27 H27A 0.9800 . ?
C27 H27B 0.9800 . ?
C27 H27C 0.9800 . ?
C28 H28A 0.9800 . ?
C28 H28B 0.9800 . ?
C28 H28C 0.9800 . ?
C29 H29A 0.9800 . ?
C29 H29B 0.9800 . ?
C29 H29C 0.9800 . ?
C30 H30A 0.9800 . ?
C30 H30B 0.9800 . ?
C30 H30C 0.9800 . ?
C31 H31A 0.9800 . ?
C31 H31B 0.9800 . ?
C31 H31C 0.9800 . ?
C32 H32A 0.9800 . ?
C32 H32B 0.9800 . ?
C32 H32C 0.9800 . ?
C33 H33A 0.9800 . ?
C33 H33B 0.9800 . ?
C33 H33C 0.9800 . ?
C34 H34A 0.9800 . ?
C34 H34B 0.9800 . ?
C34 H34C 0.9800 . ?
C35 H35A 0.9800 . ?
C35 H35B 0.9800 . ?
C35 H35C 0.9800 . ?
C36 H36A 0.9800 . ?
C36 H36B 0.9800 . ?
C36 H36C 0.9800 . ?
C37 H37A 0.9800 . ?
C37 H37B 0.9800 . ?
C37 H37C 0.9800 . ?
C38 H38A 0.9800 . ?
C38 H38B 0.9800 . ?
C38 H38C 0.9800 . ?
C39 H39A 0.9800 . ?
C39 H39B 0.9800 . ?
C39 H39C 0.9800 . ?
C40 H40A 0.9800 . ?
C40 H40B 0.9800 . ?
C40 H40C 0.9800 . ?
C41 H41A 0.9800 . ?
C41 H41B 0.9800 . ?
C41 H41C 0.9800 . ?
C42 H42A 0.9800 . ?
C42 H42B 0.9800 . ?
C42 H42C 0.9800 . ?
C43 H43A 0.9800 . ?
C43 H43B 0.9800 . ?
C43 H43C 0.9800 . ?
C44 H44A 0.9800 . ?
C44 H44B 0.9800 . ?
C44 H44C 0.9800 . ?
C45 H45A 0.9800 . ?
C45 H45B 0.9800 . ?
C45 H45C 0.9800 . ?
C46 H46A 0.9800 . ?
C46 H46B 0.9800 . ?
C46 H46C 0.9800 . ?

loop_
_geom_torsion_atom_site_label_1
_geom_torsion_atom_site_label_2
_geom_torsion_atom_site_label_3
_geom_torsion_atom_site_label_4
_geom_torsion
_geom_torsion_site_symmetry_1
_geom_torsion_site_symmetry_2
_geom_torsion_site_symmetry_3
_geom_torsion_site_symmetry_4
_geom_torsion_publ_flag
Si1 N1 C21 C22 134.4(3) . . . . ?
Si1 N1 C21 C43 -99.3(4) . . . . ?
Si1 N1 C24 C23 -78.4(4) . . . . ?
Si1 N1 C24 C40 49.5(5) . . . . ?
Si1 C13 C14 C11 155.5(3) . . . . ?
Si1 C13 C14 C15 -18.2(4) . . . . ?
Si3 Si2 C16 Si1 -114.6(2) . . . . ?
Si3 Si2 C16 C15 85.5(4) . . . . ?
Si7 Si8 C12 K1 -87.68(17) . . . . ?
Si7 Si8 C12 C7 -179.5(3) . . . . ?
Si7 Si8 C12 C11 0.9(3) . . . . ?
Si7 C13 C14 C11 -77.7(4) . . . . ?
Si7 C13 C14 C15 108.5(3) . . . . ?
Si8 Si7 C13 Si1 175.38(19) . . . . ?
Si8 Si7 C13 C14 59.6(2) . . . . ?
Si9 Si8 C12 K1 35.4(2) . . . . ?
Si9 Si8 C12 C7 -56.4(3) . . . . ?
Si9 Si8 C12 C11 124.0(3) . . . . ?
Si10 Si8 C12 K1 157.31(13) . . . . ?
Si10 Si8 C12 C7 65.5(3) . . . . ?
Si10 Si8 C12 C11 -114.1(3) . . . . ?
K1 O1 C18 C17 177.7(4) . . . . ?
K1 O1 C19 C20 158.2(4) . . . . ?
K1 C2 C3 C4 75.9(4) . . . . ?
K1 C3 C4 C5 82.6(4) . . . . ?
K1 C4 C5 C6 76.3(3) . . . . ?
K1 C4 C5 C15 -101.9(3) . . . . ?
K1 C5 C6 C1 57.4(4) . . . . ?
K1 C5 C15 C14 9.5(4) . . . . ?
K1 C5 C15 C16 -163.4(3) . . . . ?
K1 C7 C8 C9 65.2(4) . . . . ?
K1 C7 C12 Si8 120.9(2) . . . . ?
K1 C7 C12 C11 -59.4(3) . . . . ?
K1 C8 C9 C10 67.5(4) . . . . ?
K1 C9 C10 C11 68.0(4) . . . . ?
K1 C10 C11 C12 72.8(3) . . . . ?
K1 C10 C11 C14 -110.6(3) . . . . ?
K1 C11 C12 Si8 -118.2(3) . . . . ?
K1 C11 C12 C7 62.3(3) . . . . ?
K1 C11 C14 C13 142.0(3) . . . . ?
K1 C11 C14 C15 -45.1(5) . . . . ?
N1 Si1 C13 Si7 144.4(2) . . . . ?
N1 Si1 C13 C14 -97.3(3) . . . . ?
N1 Si1 C16 Si2 -63.3(3) . . . . ?
N1 Si1 C16 C15 101.1(3) . . . . ?
O1 C19 C20 C17 32.9(7) . . . . ?
C1 C2 C3 K1 -78.2(5) . . . . ?
C1 C2 C3 C4 -2.4(7) . . . . ?
C2 C1 C6 C5 2.1(7) . . . . ?
C2 C3 C4 K1 -82.1(4) . . . . ?
C2 C3 C4 C5 0.5(7) . . . . ?
C3 C4 C5 K1 -73.8(4) . . . . ?
C3 C4 C5 C6 2.6(6) . . . . ?
C3 C4 C5 C15 -175.7(4) . . . . ?
C4 C5 C6 C1 -3.8(6) . . . . ?
C4 C5 C15 C14 81.3(5) . . . . ?
C4 C5 C15 C16 -91.6(5) . . . . ?
C5 C15 C16 Si1 179.2(3) . . . . ?
C5 C15 C16 Si2 -18.3(6) . . . . ?
C6 C1 C2 K1 -62.8(4) . . . . ?
C6 C1 C2 C3 1.1(7) . . . . ?
C6 C5 C15 C14 -96.9(5) . . . . ?
C6 C5 C15 C16 90.2(5) . . . . ?
C7 C8 C9 K1 -69.3(4) . . . . ?
C7 C8 C9 C10 -1.8(7) . . . . ?
C8 C7 C12 Si8 -177.6(3) . . . . ?
C8 C7 C12 K1 61.4(4) . . . . ?
C8 C7 C12 C11 2.0(6) . . . . ?
C8 C9 C10 K1 -70.0(4) . . . . ?
C8 C9 C10 C11 -2.0(7) . . . . ?
C9 C10 C11 K1 -67.1(4) . . . . ?
C9 C10 C11 C12 5.6(6) . . . . ?
C9 C10 C11 C14 -177.8(4) . . . . ?
C10 C11 C12 Si8 174.1(3) . . . . ?
C10 C11 C12 K1 -67.7(3) . . . . ?
C10 C11 C12 C7 -5.4(5) . . . . ?
C10 C11 C14 C13 -132.9(4) . . . . ?
C10 C11 C14 C15 40.0(6) . . . . ?
C11 C14 C15 C5 22.3(6) . . . . ?
C11 C14 C15 C16 -164.8(4) . . . . ?
C12 C7 C8 K1 -63.3(4) . . . . ?
C12 C7 C8 C9 1.8(7) . . . . ?
C12 C11 C14 C13 43.4(5) . . . . ?
C12 C11 C14 C15 -143.7(4) . . . . ?
C13 Si1 N1 C21 70.7(3) . . . . ?
C13 Si1 N1 C24 -88.8(3) . . . . ?
C13 Si1 C16 Si2 -179.4(2) . . . . ?
C13 Si1 C16 C15 -15.0(3) . . . . ?
C13 C14 C15 C5 -164.3(3) . . . . ?
C13 C14 C15 C16 8.6(5) . . . . ?
C14 C11 C12 Si8 -2.3(5) . . . . ?
C14 C11 C12 K1 115.9(4) . . . . ?
C14 C11 C12 C7 178.2(4) . . . . ?
C14 C15 C16 Si1 6.6(4) . . . . ?
C14 C15 C16 Si2 169.1(3) . . . . ?
C15 C5 C6 C1 174.3(4) . . . . ?
C16 Si1 N1 C21 -34.7(3) . . . . ?
C16 Si1 N1 C24 165.8(3) . . . . ?
C16 Si1 C13 Si7 -99.4(2) . . . . ?
C16 Si1 C13 C14 18.8(3) . . . . ?
C18 O1 C19 C20 -15.6(7) . . . . ?
C18 C17 C20 C19 -36.5(7) . . . . ?
C19 O1 C18 C17 -8.0(7) . . . . ?
C20 C17 C18 O1 28.1(6) . . . . ?
C21 N1 C24 C23 121.7(4) . . . . ?
C21 N1 C24 C40 -110.4(4) . . . . ?
C24 N1 C21 C22 -63.8(5) . . . . ?
C24 N1 C21 C43 62.5(5) . . . . ?
C25 Si1 N1 C21 -164.3(3) . . . . ?
C25 Si1 N1 C24 36.2(4) . . . . ?
C25 Si1 C13 Si7 21.3(3) . . . . ?
C25 Si1 C13 C14 139.6(3) . . . . ?
C25 Si1 C16 Si2 62.6(3) . . . . ?
C25 Si1 C16 C15 -132.9(3) . . . . ?
C26 Si2 C16 Si1 116.9(3) . . . . ?
C26 Si2 C16 C15 -43.0(4) . . . . ?
C27 Si2 C16 Si1 1.5(3) . . . . ?
C27 Si2 C16 C15 -158.3(4) . . . . ?
C37 Si7 C13 Si1 58.2(3) . . . . ?
C37 Si7 C13 C14 -57.5(3) . . . . ?
C38 Si7 C13 Si1 -67.2(3) . . . . ?
C38 Si7 C13 C14 177.1(2) . . . . ?
